data_2243698
loop_
_publ_author_name
'Al Ati, Gamal'
'Chkirate, Karim'
'Mashrai, Ashraf'
'Mague, Joel T.'
'Ramli, Youssef'
'Achour, Redouane'
'Essassi, El Mokhtar'

_publ_section_title
;
 Crystal structure, Hirshfeld surface analysis and DFT study of
 1-ethyl-3-phenyl-1,2-dihydroquinoxalin-2-one
;
_journal_coeditor_code PK2652
_journal_issue 1
_journal_name_full 'Acta Crystallographica Section E'
_journal_page_first 18
_journal_page_last 22
_journal_paper_doi 10.1107/S2056989020015819
_journal_volume 77
_journal_year 2021
_chemical_formula_iupac 'C16 H14 N2 O'
_chemical_formula_moiety 'C16 H14 N2 O'
_chemical_formula_sum 'C16 H14 N2 O'
_chemical_formula_weight 250.29
_chemical_name_systematic
;
1-Ethyl-3-phenyl-1,2-dihydroquinoxalin-2-one
;
_space_group_crystal_system monoclinic
_space_group_IT_number 14
_space_group_name_Hall '-P 2yn'
_space_group_name_H-M_alt 'P 1 21/n 1'
_atom_sites_solution_hydrogens difmap
_atom_sites_solution_primary difmap
_atom_sites_solution_secondary difmap
_audit_creation_method SHELXL-2018/1
_cell_angle_alpha 90
_cell_angle_beta 99.3290(10)
_cell_angle_gamma 90
_cell_formula_units_Z 4
_cell_length_a 9.2572(9)
_cell_length_b 9.0531(9)
_cell_length_c 15.0557(14)
_cell_measurement_reflns_used 9889
_cell_measurement_temperature 150(2)
_cell_measurement_theta_max 29.189
_cell_measurement_theta_min 2.420
_cell_volume 1245.1(2)
_computing_cell_refinement
;
<i>SAINT</i> (Bruker, 2016)
;
_computing_data_collection
;
<i>APEX3</i> (Bruker, 2016)
;
_computing_data_reduction
;
<i>SAINT</i> (Bruker, 2016)
;
_computing_molecular_graphics
;
<i>DIAMOND</i> (Brandenburg & Putz, 2012)
;
_computing_publication_material
;
<i>SHELXTL</i> (Sheldrick, 2008)
;
_computing_structure_refinement
;
<i>SHELXL2018/1</i> (Sheldrick, 2015<i>b</i>)
;
_computing_structure_solution
;
<i>SHELXT</i> (Sheldrick, 2015<i>a</i>)
;
_diffrn_ambient_temperature 150(2)
_diffrn_detector_area_resol_mean 8.3333
_diffrn_measured_fraction_theta_full 0.991
_diffrn_measured_fraction_theta_max 0.991
_diffrn_measurement_device_type 'Bruker SMART APEX CCD'
_diffrn_measurement_method '\f and \w scans'
_diffrn_radiation_monochromator graphite
_diffrn_radiation_type MoK\a
_diffrn_radiation_wavelength 0.71073
_diffrn_reflns_av_R_equivalents 0.0252
_diffrn_reflns_av_unetI/netI 0.0168
_diffrn_reflns_limit_h_max 12
_diffrn_reflns_limit_h_min -12
_diffrn_reflns_limit_k_max 12
_diffrn_reflns_limit_k_min -12
_diffrn_reflns_limit_l_max 20
_diffrn_reflns_limit_l_min -20
_diffrn_reflns_number 23365
_diffrn_reflns_theta_full 29.250
_diffrn_reflns_theta_max 29.253
_diffrn_reflns_theta_min 2.421
_diffrn_source 'fine-focus sealed tube'
_exptl_absorpt_coefficient_mu 0.085
_exptl_absorpt_correction_T_max 0.99
_exptl_absorpt_correction_T_min 0.96
_exptl_absorpt_correction_type multi-scan
_exptl_absorpt_process_details
;
(<i>SADABS</i>; Krause <i>et al.</i>, 2015)
;
_exptl_crystal_colour colourless
_exptl_crystal_density_diffrn 1.335
_exptl_crystal_density_method 'not measured'
_exptl_crystal_description plate
_exptl_crystal_F_000 528
_exptl_crystal_size_max 0.497
_exptl_crystal_size_mid 0.465
_exptl_crystal_size_min 0.160
_refine_diff_density_max 0.407
_refine_diff_density_min -0.207
_refine_ls_extinction_method none
_refine_ls_goodness_of_fit_ref 1.085
_refine_ls_hydrogen_treatment refall
_refine_ls_matrix_type full
_refine_ls_number_parameters 228
_refine_ls_number_reflns 3364
_refine_ls_number_restraints 0
_refine_ls_restrained_S_all 1.085
_refine_ls_R_factor_all 0.0468
_refine_ls_R_factor_gt 0.0422
_refine_ls_shift/su_max 0.000
_refine_ls_shift/su_mean 0.000
_refine_ls_structure_factor_coef Fsqd
_refine_ls_weighting_details 'w=1/[\s^2^(Fo^2^)+(0.0911P)^2^+0.1012P] where P=(Fo^2^+2Fc^2^)/3'
_refine_ls_weighting_scheme calc
_refine_ls_wR_factor_gt 0.1254
_refine_ls_wR_factor_ref 0.1299
_reflns_number_gt 2925
_reflns_number_total 3364
_reflns_threshold_expression 'I > 2\s(I)'
_cod_data_source_file pk2652sup1.cif
_cod_data_source_block I
_cod_original_sg_symbol_H-M 'P 21/n'
_cod_database_code 2243698
_shelx_space_group_comment
;
The symmetry employed for this shelxl refinement is uniquely defined
by the following loop, which should always be used as a source of
symmetry information in preference to the above space-group names.
They are only intended as comments.
;
_shelx_estimated_absorpt_t_min 0.959
_shelx_estimated_absorpt_t_max 0.987

loop_
_space_group_symop_operation_xyz
'x, y, z'
'-x+1/2, y+1/2, -z+1/2'
'-x, -y, -z'
'x-1/2, -y-1/2, z-1/2'

loop_
_atom_site_type_symbol
_atom_site_label
_atom_site_fract_x
_atom_site_fract_y
_atom_site_fract_z
_atom_site_U_iso_or_equiv
_atom_site_adp_type
_atom_site_calc_flag
_atom_site_occupancy
_atom_site_disorder_assembly
_atom_site_disorder_group
O O1 0.43347(7) 0.55741(7) 0.27640(5) 0.02811(19) Uani d 1 . .
N N1 0.45495(8) 0.30830(7) 0.26163(5) 0.01831(17) Uani d 1 . .
N N2 0.71192(8) 0.31976(7) 0.38726(5) 0.01948(18) Uani d 1 . .
C C1 0.66994(9) 0.19050(9) 0.34103(6) 0.01852(19) Uani d 1 . .
C C2 0.75776(10) 0.06426(9) 0.36083(6) 0.0229(2) Uani d 1 . .
H H2 0.8512(14) 0.0771(12) 0.4013(9) 0.030(3) Uiso d 1 . .
C C3 0.71308(11) -0.07042(10) 0.32364(6) 0.0254(2) Uani d 1 . .
H H3 0.7731(13) -0.1609(13) 0.3384(9) 0.029(3) Uiso d 1 . .
C C4 0.57963(11) -0.08094(10) 0.26512(7) 0.0262(2) Uani d 1 . .
H H4 0.5463(15) -0.1782(14) 0.2407(10) 0.040(4) Uiso d 1 . .
C C5 0.49306(10) 0.04224(10) 0.24245(6) 0.0237(2) Uani d 1 . .
H H5 0.3962(14) 0.0325(13) 0.2015(9) 0.032(3) Uiso d 1 . .
C C6 0.53750(9) 0.18006(9) 0.28052(6) 0.01830(19) Uani d 1 . .
C C7 0.49871(9) 0.44227(9) 0.30059(6) 0.01918(19) Uani d 1 . .
C C8 0.62953(9) 0.43608(9) 0.37231(5) 0.01762(19) Uani d 1 . .
C C9 0.31974(9) 0.30696(10) 0.19483(6) 0.0233(2) Uani d 1 . .
H H9A 0.2631(14) 0.3931(15) 0.2067(9) 0.033(3) Uiso d 1 . .
H H9B 0.2651(13) 0.2186(14) 0.2059(8) 0.029(3) Uiso d 1 . .
C C10 0.35231(12) 0.31217(12) 0.09942(7) 0.0316(2) Uani d 1 . .
H H10A 0.4106(16) 0.4010(16) 0.0903(10) 0.043(4) Uiso d 1 . .
H H10B 0.4032(16) 0.2247(17) 0.0845(10) 0.047(4) Uiso d 1 . .
H H10C 0.2620(16) 0.3135(15) 0.0563(11) 0.048(4) Uiso d 1 . .
C C11 0.66935(9) 0.56627(9) 0.43138(6) 0.01939(19) Uani d 1 . .
C C12 0.56472(10) 0.66442(10) 0.45417(6) 0.0239(2) Uani d 1 . .
H H12 0.4642(14) 0.6541(13) 0.4277(9) 0.029(3) Uiso d 1 . .
C C13 0.60553(11) 0.77375(11) 0.51836(7) 0.0288(2) Uani d 1 . .
H H13 0.5343(14) 0.8431(14) 0.5340(9) 0.034(3) Uiso d 1 . .
C C14 0.75007(12) 0.78690(11) 0.55996(7) 0.0311(2) Uani d 1 . .
H H14 0.7760(14) 0.8637(16) 0.6076(10) 0.040(3) Uiso d 1 . .
C C15 0.85551(12) 0.69263(11) 0.53570(7) 0.0313(2) Uani d 1 . .
H H15 0.9599(15) 0.7034(14) 0.5636(10) 0.041(4) Uiso d 1 . .
C C16 0.81542(10) 0.58303(10) 0.47181(7) 0.0258(2) Uani d 1 . .
H H16 0.8876(14) 0.5150(15) 0.4564(8) 0.034(3) Uiso d 1 . .

loop_
_atom_site_aniso_label
_atom_site_aniso_U_11
_atom_site_aniso_U_22
_atom_site_aniso_U_33
_atom_site_aniso_U_12
_atom_site_aniso_U_13
_atom_site_aniso_U_23
O1 0.0285(3) 0.0206(3) 0.0317(4) 0.0062(2) -0.0059(3) -0.0015(3)
N1 0.0178(3) 0.0182(4) 0.0182(3) -0.0006(2) 0.0006(3) -0.0008(2)
N2 0.0208(3) 0.0179(3) 0.0192(4) 0.0000(2) 0.0017(3) 0.0004(2)
C1 0.0208(4) 0.0172(4) 0.0180(4) 0.0004(3) 0.0042(3) 0.0004(3)
C2 0.0256(4) 0.0208(4) 0.0223(4) 0.0040(3) 0.0043(3) 0.0021(3)
C3 0.0346(5) 0.0181(4) 0.0254(5) 0.0048(3) 0.0103(4) 0.0023(3)
C4 0.0361(5) 0.0177(4) 0.0264(5) -0.0035(3) 0.0097(4) -0.0020(3)
C5 0.0279(4) 0.0204(4) 0.0226(4) -0.0041(3) 0.0039(3) -0.0012(3)
C6 0.0215(4) 0.0169(4) 0.0172(4) -0.0006(3) 0.0051(3) 0.0008(3)
C7 0.0192(4) 0.0178(4) 0.0200(4) 0.0001(3) 0.0015(3) -0.0010(3)
C8 0.0182(4) 0.0172(4) 0.0170(4) -0.0010(3) 0.0014(3) 0.0000(3)
C9 0.0190(4) 0.0247(4) 0.0244(4) -0.0025(3) -0.0021(3) -0.0022(3)
C10 0.0377(5) 0.0328(5) 0.0216(5) -0.0009(4) -0.0036(4) -0.0013(4)
C11 0.0234(4) 0.0164(4) 0.0178(4) -0.0024(3) 0.0018(3) 0.0005(3)
C12 0.0258(4) 0.0226(4) 0.0242(4) -0.0026(3) 0.0066(3) -0.0014(3)
C13 0.0387(5) 0.0233(4) 0.0271(5) -0.0036(4) 0.0137(4) -0.0047(4)
C14 0.0465(6) 0.0249(5) 0.0217(5) -0.0114(4) 0.0054(4) -0.0050(4)
C15 0.0337(5) 0.0284(5) 0.0284(5) -0.0075(4) -0.0052(4) -0.0023(4)
C16 0.0251(4) 0.0227(4) 0.0272(5) -0.0014(3) -0.0023(3) -0.0015(3)

loop_
_atom_type_symbol
_atom_type_description
_atom_type_scat_dispersion_real
_atom_type_scat_dispersion_imag
_atom_type_scat_source
C C 0.0033 0.0016 'International Tables Vol C Tables 4.2.6.8 and 6.1.1.4'
H H 0.0000 0.0000 'International Tables Vol C Tables 4.2.6.8 and 6.1.1.4'
N N 0.0061 0.0033 'International Tables Vol C Tables 4.2.6.8 and 6.1.1.4'
O O 0.0106 0.0060 'International Tables Vol C Tables 4.2.6.8 and 6.1.1.4'

loop_
_geom_angle_atom_site_label_1
_geom_angle_atom_site_label_2
_geom_angle_atom_site_label_3
_geom_angle_site_symmetry_1
_geom_angle_site_symmetry_3
_geom_angle
_geom_angle_publ_flag
C7 N1 C6 . . 122.16(7) ?
C7 N1 C9 . . 117.14(7) ?
C6 N1 C9 . . 120.63(7) ?
C8 N2 C1 . . 119.29(7) ?
N2 C1 C2 . . 118.35(8) ?
N2 C1 C6 . . 121.76(7) ?
C2 C1 C6 . . 119.72(8) ?
C3 C2 C1 . . 120.54(9) ?
C3 C2 H2 . . 122.3(7) ?
C1 C2 H2 . . 117.2(7) ?
C2 C3 C4 . . 119.51(8) ?
C2 C3 H3 . . 121.2(7) ?
C4 C3 H3 . . 119.3(7) ?
C5 C4 C3 . . 121.16(8) ?
C5 C4 H4 . . 119.7(8) ?
C3 C4 H4 . . 119.2(8) ?
C4 C5 C6 . . 119.67(9) ?
C4 C5 H5 . . 120.2(7) ?
C6 C5 H5 . . 120.0(7) ?
N1 C6 C5 . . 122.78(8) ?
N1 C6 C1 . . 117.87(7) ?
C5 C6 C1 . . 119.34(7) ?
O1 C7 N1 . . 121.54(8) ?
O1 C7 C8 . . 123.36(7) ?
N1 C7 C8 . . 115.10(7) ?
N2 C8 C11 . . 117.24(7) ?
N2 C8 C7 . . 122.87(7) ?
C11 C8 C7 . . 119.89(7) ?
N1 C9 C10 . . 111.67(7) ?
N1 C9 H9A . . 107.0(8) ?
C10 C9 H9A . . 110.2(8) ?
N1 C9 H9B . . 107.3(7) ?
C10 C9 H9B . . 112.1(7) ?
H9A C9 H9B . . 108.4(11) ?
C9 C10 H10A . . 110.7(9) ?
C9 C10 H10B . . 112.0(9) ?
H10A C10 H10B . . 109.7(12) ?
C9 C10 H10C . . 110.6(9) ?
H10A C10 H10C . . 109.0(12) ?
H10B C10 H10C . . 104.7(12) ?
C12 C11 C16 . . 118.94(8) ?
C12 C11 C8 . . 122.45(8) ?
C16 C11 C8 . . 118.36(8) ?
C13 C12 C11 . . 120.11(9) ?
C13 C12 H12 . . 119.7(7) ?
C11 C12 H12 . . 120.1(7) ?
C14 C13 C12 . . 120.51(9) ?
C14 C13 H13 . . 118.7(8) ?
C12 C13 H13 . . 120.8(8) ?
C13 C14 C15 . . 119.73(9) ?
C13 C14 H14 . . 119.0(8) ?
C15 C14 H14 . . 121.2(8) ?
C14 C15 C16 . . 120.02(9) ?
C14 C15 H15 . . 120.3(8) ?
C16 C15 H15 . . 119.7(8) ?
C15 C16 C11 . . 120.64(9) ?
C15 C16 H16 . . 120.3(8) ?
C11 C16 H16 . . 119.0(8) ?

loop_
_geom_bond_atom_site_label_1
_geom_bond_atom_site_label_2
_geom_bond_site_symmetry_2
_geom_bond_distance
_geom_bond_publ_flag
O1 C7 . 1.2299(10) ?
N1 C7 . 1.3791(10) ?
N1 C6 . 1.3936(10) ?
N1 C9 . 1.4732(11) ?
N2 C8 . 1.2983(11) ?
N2 C1 . 1.3846(11) ?
C1 C2 . 1.4063(11) ?
C1 C6 . 1.4071(12) ?
C2 C3 . 1.3770(13) ?
C2 H2 . 0.980(13) ?
C3 C4 . 1.3995(14) ?
C3 H3 . 0.995(12) ?
C4 C5 . 1.3834(13) ?
C4 H4 . 0.985(14) ?
C5 C6 . 1.4065(11) ?
C5 H5 . 1.006(12) ?
C7 C8 . 1.4872(11) ?
C8 C11 . 1.4864(11) ?
C9 C10 . 1.5156(14) ?
C9 H9A . 0.972(13) ?
C9 H9B . 0.975(13) ?
C10 H10A . 0.990(14) ?
C10 H10B . 0.966(15) ?
C10 H10C . 0.972(16) ?
C11 C12 . 1.3976(12) ?
C11 C16 . 1.3983(12) ?
C12 C13 . 1.3920(13) ?
C12 H12 . 0.955(12) ?
C13 C14 . 1.3875(15) ?
C13 H13 . 0.967(12) ?
C14 C15 . 1.3893(16) ?
C14 H14 . 1.000(15) ?
C15 C16 . 1.3899(13) ?
C15 H15 . 0.994(14) ?
C16 H16 . 0.964(13) ?

loop_
_geom_hbond_atom_site_label_D
_geom_hbond_atom_site_label_H
_geom_hbond_atom_site_label_A
_geom_hbond_site_symmetry_A
_geom_hbond_distance_DH
_geom_hbond_distance_HA
_geom_hbond_distance_DA
_geom_hbond_angle_DHA
_geom_hbond_publ_flag
C9 H9B O1 2_545 0.975(13) 2.396(13) 3.3340(11) 161.3(10) yes

loop_
_geom_torsion_atom_site_label_1
_geom_torsion_atom_site_label_2
_geom_torsion_atom_site_label_3
_geom_torsion_atom_site_label_4
_geom_torsion_site_symmetry_1
_geom_torsion_site_symmetry_2
_geom_torsion_site_symmetry_3
_geom_torsion_site_symmetry_4
_geom_torsion
_geom_torsion_publ_flag
C8 N2 C1 C2 . . . . -177.53(8) ?
C8 N2 C1 C6 . . . . -2.33(12) ?
N2 C1 C2 C3 . . . . 173.30(8) ?
C6 C1 C2 C3 . . . . -2.01(13) ?
C1 C2 C3 C4 . . . . 0.51(14) ?
C2 C3 C4 C5 . . . . 1.36(14) ?
C3 C4 C5 C6 . . . . -1.71(14) ?
C7 N1 C6 C5 . . . . 178.92(8) ?
C9 N1 C6 C5 . . . . -4.29(13) ?
C7 N1 C6 C1 . . . . -0.46(12) ?
C9 N1 C6 C1 . . . . 176.34(7) ?
C4 C5 C6 N1 . . . . -179.18(8) ?
C4 C5 C6 C1 . . . . 0.19(13) ?
N2 C1 C6 N1 . . . . 5.90(12) ?
C2 C1 C6 N1 . . . . -178.96(8) ?
N2 C1 C6 C5 . . . . -173.50(8) ?
C2 C1 C6 C5 . . . . 1.64(12) ?
C6 N1 C7 O1 . . . . 172.14(8) ?
C9 N1 C7 O1 . . . . -4.76(13) ?
C6 N1 C7 C8 . . . . -7.37(12) ?
C9 N1 C7 C8 . . . . 175.73(7) ?
C1 N2 C8 C11 . . . . 172.67(7) ?
C1 N2 C8 C7 . . . . -6.49(12) ?
O1 C7 C8 N2 . . . . -168.24(9) ?
N1 C7 C8 N2 . . . . 11.27(12) ?
O1 C7 C8 C11 . . . . 12.63(13) ?
N1 C7 C8 C11 . . . . -167.87(7) ?
C7 N1 C9 C10 . . . . 98.17(9) ?
C6 N1 C9 C10 . . . . -78.78(10) ?
N2 C8 C11 C12 . . . . -148.33(9) ?
C7 C8 C11 C12 . . . . 30.85(12) ?
N2 C8 C11 C16 . . . . 25.81(12) ?
C7 C8 C11 C16 . . . . -155.00(8) ?
C16 C11 C12 C13 . . . . -2.08(14) ?
C8 C11 C12 C13 . . . . 172.04(8) ?
C11 C12 C13 C14 . . . . 0.30(14) ?
C12 C13 C14 C15 . . . . 1.64(15) ?
C13 C14 C15 C16 . . . . -1.78(15) ?
C14 C15 C16 C11 . . . . -0.03(15) ?
C12 C11 C16 C15 . . . . 1.95(14) ?
C8 C11 C16 C15 . . . . -172.41(9) ?

_cod_database_fobs_code 2243698
